data_2224870
loop_
_publ_author_name
'Khan, F. Nawaz'
'Manivel, P.'
'Krishnakumar, V.'
'Hathwar, Venkatesha R.'
'Ng, Seik Weng'

_publ_section_title
;
 1-[3-(4-Chlorophenyl)isoquinolin-1-yl]-3,5-diphenyl-1<i>H</i>-pyrazole
;
_journal_coeditor_code BT5160
_journal_issue 2
_journal_name_full 'Acta Crystallographica Section E'
_journal_page_first o369
_journal_paper_doi 10.1107/S1600536809055718
_journal_volume 66
_journal_year 2010
_chemical_formula_iupac 'C30 H20 Cl N3'
_chemical_formula_moiety 'C30 H20 Cl N3'
_chemical_formula_sum 'C30 H20 Cl N3'
_chemical_formula_weight 457.94
_chemical_name_systematic
;
1-[3-(4-Chlorophenyl)isoquinolin-1-yl]-3,5-diphenyl-1<i>H</i>-pyrazole
;
_space_group_IT_number 14
_symmetry_cell_setting monoclinic
_symmetry_space_group_name_Hall '-P 2ybc'
_symmetry_space_group_name_H-M 'P 1 21/c 1'
_atom_sites_solution_hydrogens geom
_atom_sites_solution_primary direct
_atom_sites_solution_secondary difmap
_audit_creation_method SHELXL-97
_cell_angle_alpha 90.00
_cell_angle_beta 96.7380(10)
_cell_angle_gamma 90.00
_cell_formula_units_Z 4
_cell_length_a 23.7864(15)
_cell_length_b 11.7101(8)
_cell_length_c 8.3602(5)
_cell_measurement_reflns_used 3042
_cell_measurement_temperature 290(2)
_cell_measurement_theta_max 21.9
_cell_measurement_theta_min 2.4
_cell_volume 2312.6(3)
_computing_cell_refinement 'SAINT (Bruker, 2004)'
_computing_data_collection 'SMART (Bruker, 2004)'
_computing_data_reduction 'SAINT (Bruker, 2004)'
_computing_molecular_graphics 'X-SEED (Barbour, 2001)'
_computing_publication_material 'publCIF (Westrip, 2010)'
_computing_structure_refinement 'SHELXL97 (Sheldrick, 2008)'
_computing_structure_solution 'SHELXS97 (Sheldrick, 2008)'
_diffrn_ambient_temperature 290(2)
_diffrn_measured_fraction_theta_full 1.000
_diffrn_measured_fraction_theta_max 1.000
_diffrn_measurement_device_type 'Bruker SMART area-detector diffractometer'
_diffrn_measurement_method '\f and \w scans'
_diffrn_radiation_monochromator graphite
_diffrn_radiation_source 'fine-focus sealed tube'
_diffrn_radiation_type MoK\a
_diffrn_radiation_wavelength 0.71073
_diffrn_reflns_av_R_equivalents 0.0392
_diffrn_reflns_av_sigmaI/netI 0.0403
_diffrn_reflns_limit_h_max 26
_diffrn_reflns_limit_h_min -29
_diffrn_reflns_limit_k_max 14
_diffrn_reflns_limit_k_min -14
_diffrn_reflns_limit_l_max 10
_diffrn_reflns_limit_l_min -10
_diffrn_reflns_number 17230
_diffrn_reflns_theta_full 25.68
_diffrn_reflns_theta_max 25.68
_diffrn_reflns_theta_min 1.72
_diffrn_standards_decay_% 0
_diffrn_standards_interval_count 0
_diffrn_standards_interval_time 0
_diffrn_standards_number 0
_exptl_absorpt_coefficient_mu 0.189
_exptl_absorpt_correction_T_max 0.9925
_exptl_absorpt_correction_T_min 0.9631
_exptl_absorpt_correction_type multi-scan
_exptl_absorpt_process_details '(SADABS; Sheldrick, 1996)'
_exptl_crystal_colour Colorless
_exptl_crystal_density_diffrn 1.315
_exptl_crystal_density_method 'not measured'
_exptl_crystal_description Plate
_exptl_crystal_F_000 952
_exptl_crystal_size_max 0.20
_exptl_crystal_size_mid 0.16
_exptl_crystal_size_min 0.04
_refine_diff_density_max 0.164
_refine_diff_density_min -0.189
_refine_ls_extinction_method none
_refine_ls_goodness_of_fit_ref 1.022
_refine_ls_hydrogen_treatment constr
_refine_ls_matrix_type full
_refine_ls_number_parameters 307
_refine_ls_number_reflns 4392
_refine_ls_number_restraints 0
_refine_ls_restrained_S_all 1.022
_refine_ls_R_factor_all 0.0877
_refine_ls_R_factor_gt 0.0503
_refine_ls_shift/su_max 0.001
_refine_ls_shift/su_mean 0.001
_refine_ls_structure_factor_coef Fsqd
_refine_ls_weighting_details 'calc w=1/[\s^2^(Fo^2^)+(0.0562P)^2^+0.2618P] where P=(Fo^2^+2Fc^2^)/3'
_refine_ls_weighting_scheme calc
_refine_ls_wR_factor_gt 0.1088
_refine_ls_wR_factor_ref 0.1260
_reflns_number_gt 2890
_reflns_number_total 4392
_reflns_threshold_expression I>2\s(I)
_cod_data_source_file bt5160.cif
_cod_data_source_block I
_cod_depositor_comments
;
The following automatic conversions were performed:
'_symmetry_cell_setting' value 'Monoclinic' changed to 'monoclinic'
according to '/home/saulius/struct/CIF-dictionaries/cif_core.dic'
dictionary named 'cif_core.dic' version 2.4.1 from
2010-06-29.

'_exptl_absorpt_correction_type' value 'Multi-scan' changed
to 'multi-scan' according to
'/home/saulius/struct/CIF-dictionaries/cif_core.dic' dictionary named
'cif_core.dic' version 2.4.1 from 2010-06-29.

Automatic conversion script
Id: cif_fix_enum 1527 2010-12-29 10:47:43Z saulius 

The following automatic conversions were performed:

'_symmetry_cell_setting' value 'Monoclinic' changed to 'monoclinic'
according to /home/saulius/struct/CIF-dictionaries/cif_core.dic
dictionary named 'cif_core.dic' version 2.4.1 from
2010-06-29.

'_exptl_absorpt_correction_type' value 'Multi-scan'
changed to 'multi-scan' according to
/home/saulius/struct/CIF-dictionaries/cif_core.dic dictionary named
'cif_core.dic' version 2.4.1 from 2010-06-29.

Automatic conversion script
Id: cif_fix_values 1715 2011-07-08 13:25:40Z adriana 
;
_cod_original_sg_symbol_H-M 'P 21/c'
_cod_database_code 2224870
_cod_database_fobs_code 2224870

loop_
_symmetry_equiv_pos_as_xyz
'x, y, z'
'-x, y+1/2, -z+1/2'
'-x, -y, -z'
'x, -y-1/2, z-1/2'

loop_
_atom_site_type_symbol
_atom_site_label
_atom_site_fract_x
_atom_site_fract_y
_atom_site_fract_z
_atom_site_U_iso_or_equiv
_atom_site_adp_type
_atom_site_calc_flag
_atom_site_refinement_flags
_atom_site_occupancy
_atom_site_disorder_assembly
_atom_site_disorder_group
Cl Cl1 0.50745(3) 0.63807(9) 1.25356(11) 0.1273(4) Uani d . 1 . .
N N1 0.26392(7) 0.53740(12) 0.79095(19) 0.0492(4) Uani d . 1 . .
N N2 0.19665(7) 0.41903(13) 0.65629(19) 0.0491(4) Uani d . 1 . .
N N3 0.14743(7) 0.38380(13) 0.70881(19) 0.0528(4) Uani d . 1 . .
C C1 0.21697(9) 0.53202(15) 0.6937(2) 0.0464(5) Uani d . 1 . .
C C2 0.18694(9) 0.62628(16) 0.6200(2) 0.0474(5) Uani d . 1 . .
C C3 0.13772(9) 0.61722(18) 0.5098(2) 0.0575(6) Uani d . 1 . .
H H3 0.1220 0.5459 0.4843 0.069 Uiso calc R 1 . .
C C4 0.11301(10) 0.7131(2) 0.4401(3) 0.0649(6) Uani d . 1 . .
H H4 0.0806 0.7067 0.3668 0.078 Uiso calc R 1 . .
C C5 0.13619(11) 0.82097(19) 0.4784(3) 0.0657(6) Uani d . 1 . .
H H5 0.1188 0.8856 0.4305 0.079 Uiso calc R 1 . .
C C6 0.18349(10) 0.83272(17) 0.5840(3) 0.0604(6) Uani d . 1 . .
H H6 0.1982 0.9051 0.6081 0.072 Uiso calc R 1 . .
C C7 0.21069(9) 0.73527(16) 0.6579(2) 0.0495(5) Uani d . 1 . .
C C8 0.26116(9) 0.74042(16) 0.7625(2) 0.0545(5) Uani d . 1 . .
H H8 0.2775 0.8111 0.7891 0.065 Uiso calc R 1 . .
C C9 0.28696(9) 0.64306(16) 0.8263(2) 0.0486(5) Uani d . 1 . .
C C10 0.34144(9) 0.64280(17) 0.9322(2) 0.0530(5) Uani d . 1 . .
C C11 0.36151(10) 0.73945(19) 1.0167(3) 0.0661(6) Uani d . 1 . .
H H11 0.3401 0.8061 1.0078 0.079 Uiso calc R 1 . .
C C12 0.41255(12) 0.7383(2) 1.1135(3) 0.0797(7) Uani d . 1 . .
H H12 0.4255 0.8038 1.1691 0.096 Uiso calc R 1 . .
C C13 0.44384(10) 0.6405(3) 1.1273(3) 0.0770(7) Uani d . 1 . .
C C14 0.42564(10) 0.5433(2) 1.0454(3) 0.0756(7) Uani d . 1 . .
H H14 0.4474 0.4772 1.0549 0.091 Uiso calc R 1 . .
C C15 0.37442(10) 0.54535(19) 0.9486(3) 0.0638(6) Uani d . 1 . .
H H15 0.3618 0.4796 0.8932 0.077 Uiso calc R 1 . .
C C16 0.22447(8) 0.33297(15) 0.5886(2) 0.0457(5) Uani d . 1 . .
C C17 0.19129(9) 0.23868(16) 0.5973(2) 0.0503(5) Uani d . 1 . .
H H17 0.1985 0.1658 0.5606 0.060 Uiso calc R 1 . .
C C18 0.14428(8) 0.27279(15) 0.6720(2) 0.0469(5) Uani d . 1 . .
C C19 0.09634(8) 0.20395(16) 0.7112(2) 0.0487(5) Uani d . 1 . .
C C20 0.05671(10) 0.24761(19) 0.8028(3) 0.0621(6) Uani d . 1 . .
H H20 0.0602 0.3226 0.8393 0.075 Uiso calc R 1 . .
C C21 0.01216(10) 0.1822(2) 0.8410(3) 0.0750(7) Uani d . 1 . .
H H21 -0.0137 0.2129 0.9044 0.090 Uiso calc R 1 . .
C C22 0.00553(11) 0.0715(2) 0.7861(3) 0.0740(7) Uani d . 1 . .
H H22 -0.0248 0.0275 0.8113 0.089 Uiso calc R 1 . .
C C23 0.04403(11) 0.02741(19) 0.6942(3) 0.0742(7) Uani d . 1 . .
H H23 0.0398 -0.0470 0.6558 0.089 Uiso calc R 1 . .
C C24 0.08906(10) 0.09214(17) 0.6579(3) 0.0645(6) Uani d . 1 . .
H H24 0.1152 0.0603 0.5963 0.077 Uiso calc R 1 . .
C C25 0.27834(9) 0.34958(15) 0.5214(2) 0.0479(5) Uani d . 1 . .
C C26 0.28817(10) 0.44330(17) 0.4282(3) 0.0641(6) Uani d . 1 . .
H H26 0.2597 0.4971 0.4039 0.077 Uiso calc R 1 . .
C C27 0.33964(12) 0.45783(19) 0.3709(3) 0.0758(7) Uani d . 1 . .
H H27 0.3457 0.5217 0.3090 0.091 Uiso calc R 1 . .
C C28 0.38175(11) 0.3795(2) 0.4041(3) 0.0734(7) Uani d . 1 . .
H H28 0.4167 0.3902 0.3669 0.088 Uiso calc R 1 . .
C C29 0.37204(11) 0.2852(2) 0.4925(3) 0.0769(7) Uani d . 1 . .
H H29 0.4004 0.2306 0.5139 0.092 Uiso calc R 1 . .
C C30 0.32081(9) 0.26987(18) 0.5502(3) 0.0646(6) Uani d . 1 . .
H H30 0.3148 0.2048 0.6096 0.078 Uiso calc R 1 . .

loop_
_atom_site_aniso_label
_atom_site_aniso_U_11
_atom_site_aniso_U_22
_atom_site_aniso_U_33
_atom_site_aniso_U_12
_atom_site_aniso_U_13
_atom_site_aniso_U_23
Cl1 0.0696(5) 0.1876(10) 0.1191(7) -0.0076(5) -0.0121(4) -0.0404(6)
N1 0.0585(11) 0.0386(9) 0.0517(10) -0.0025(8) 0.0112(9) -0.0036(7)
N2 0.0550(11) 0.0364(9) 0.0564(10) -0.0014(8) 0.0090(8) -0.0034(7)
N3 0.0581(11) 0.0424(10) 0.0585(10) -0.0037(8) 0.0096(9) -0.0011(8)
C1 0.0581(13) 0.0349(11) 0.0483(11) -0.0019(9) 0.0153(10) -0.0056(8)
C2 0.0565(13) 0.0421(11) 0.0463(11) 0.0043(10) 0.0169(10) -0.0021(9)
C3 0.0660(15) 0.0528(13) 0.0557(12) 0.0036(11) 0.0153(11) -0.0019(10)
C4 0.0685(16) 0.0687(16) 0.0585(13) 0.0150(13) 0.0119(11) 0.0035(11)
C5 0.0850(18) 0.0551(14) 0.0603(14) 0.0241(13) 0.0230(13) 0.0083(11)
C6 0.0831(17) 0.0393(12) 0.0626(13) 0.0115(11) 0.0248(13) 0.0002(10)
C7 0.0627(14) 0.0396(11) 0.0497(11) 0.0039(10) 0.0221(10) -0.0024(9)
C8 0.0692(15) 0.0357(11) 0.0620(13) -0.0058(10) 0.0225(12) -0.0077(9)
C9 0.0576(13) 0.0406(12) 0.0509(11) -0.0055(10) 0.0191(10) -0.0069(9)
C10 0.0591(14) 0.0510(13) 0.0514(12) -0.0087(10) 0.0171(10) -0.0048(10)
C11 0.0729(17) 0.0604(14) 0.0668(15) -0.0103(12) 0.0166(13) -0.0143(11)
C12 0.0724(18) 0.093(2) 0.0762(17) -0.0232(16) 0.0188(14) -0.0332(14)
C13 0.0535(15) 0.110(2) 0.0684(16) -0.0136(15) 0.0116(12) -0.0142(15)
C14 0.0608(17) 0.0819(18) 0.0838(17) -0.0015(13) 0.0074(14) -0.0025(14)
C15 0.0633(15) 0.0564(14) 0.0724(15) -0.0081(12) 0.0105(12) -0.0051(11)
C16 0.0517(12) 0.0366(11) 0.0475(11) 0.0026(9) 0.0009(9) -0.0013(8)
C17 0.0600(14) 0.0337(11) 0.0557(12) 0.0010(10) 0.0011(10) -0.0030(9)
C18 0.0543(13) 0.0386(11) 0.0461(11) -0.0010(9) -0.0012(9) 0.0008(8)
C19 0.0505(12) 0.0454(12) 0.0479(11) -0.0014(10) -0.0037(9) 0.0056(9)
C20 0.0647(15) 0.0594(14) 0.0625(14) -0.0055(12) 0.0082(12) -0.0038(11)
C21 0.0671(17) 0.0862(19) 0.0739(16) -0.0064(14) 0.0178(13) -0.0008(14)
C22 0.0609(16) 0.0766(18) 0.0824(17) -0.0146(14) 0.0000(14) 0.0200(14)
C23 0.0715(17) 0.0490(14) 0.1004(19) -0.0119(13) 0.0028(15) 0.0067(13)
C24 0.0656(15) 0.0432(13) 0.0849(16) -0.0042(11) 0.0090(12) -0.0001(11)
C25 0.0546(13) 0.0377(11) 0.0503(11) 0.0008(9) 0.0019(9) -0.0062(8)
C26 0.0801(17) 0.0449(12) 0.0722(15) 0.0134(11) 0.0285(13) 0.0067(10)
C27 0.100(2) 0.0476(14) 0.0877(17) 0.0030(14) 0.0450(16) 0.0004(12)
C28 0.0662(16) 0.0680(16) 0.0895(18) -0.0083(14) 0.0239(13) -0.0155(14)
C29 0.0578(16) 0.0710(17) 0.1009(19) 0.0112(13) 0.0049(14) 0.0056(15)
C30 0.0579(15) 0.0520(13) 0.0829(16) 0.0016(11) 0.0034(12) 0.0113(11)

loop_
_atom_type_symbol
_atom_type_description
_atom_type_scat_dispersion_real
_atom_type_scat_dispersion_imag
_atom_type_scat_source
C C 0.0033 0.0016 'International Tables Vol C Tables 4.2.6.8 and 6.1.1.4'
H H 0.0000 0.0000 'International Tables Vol C Tables 4.2.6.8 and 6.1.1.4'
N N 0.0061 0.0033 'International Tables Vol C Tables 4.2.6.8 and 6.1.1.4'
Cl Cl 0.1484 0.1585 'International Tables Vol C Tables 4.2.6.8 and 6.1.1.4'

loop_
_geom_angle_atom_site_label_1
_geom_angle_atom_site_label_2
_geom_angle_atom_site_label_3
_geom_angle_site_symmetry_1
_geom_angle_site_symmetry_3
_geom_angle
_geom_angle_publ_flag
C1 N1 C9 . . 118.01(16) ?
N3 N2 C16 . . 112.77(15) ?
N3 N2 C1 . . 119.41(15) ?
C16 N2 C1 . . 127.30(17) ?
C18 N3 N2 . . 104.34(15) ?
N1 C1 C2 . . 125.82(17) ?
N1 C1 N2 . . 115.07(16) ?
C2 C1 N2 . . 119.07(18) ?
C3 C2 C1 . . 124.39(18) ?
C3 C2 C7 . . 119.60(18) ?
C1 C2 C7 . . 115.95(19) ?
C4 C3 C2 . . 120.1(2) ?
C4 C3 H3 . . 120.0 ?
C2 C3 H3 . . 120.0 ?
C3 C4 C5 . . 120.4(2) ?
C3 C4 H4 . . 119.8 ?
C5 C4 H4 . . 119.8 ?
C6 C5 C4 . . 121.0(2) ?
C6 C5 H5 . . 119.5 ?
C4 C5 H5 . . 119.5 ?
C5 C6 C7 . . 120.3(2) ?
C5 C6 H6 . . 119.8 ?
C7 C6 H6 . . 119.8 ?
C8 C7 C2 . . 117.93(17) ?
C8 C7 C6 . . 123.46(19) ?
C2 C7 C6 . . 118.6(2) ?
C9 C8 C7 . . 121.21(18) ?
C9 C8 H8 . . 119.4 ?
C7 C8 H8 . . 119.4 ?
C8 C9 N1 . . 121.08(19) ?
C8 C9 C10 . . 123.64(18) ?
N1 C9 C10 . . 115.25(17) ?
C15 C10 C11 . . 117.7(2) ?
C15 C10 C9 . . 120.50(19) ?
C11 C10 C9 . . 121.8(2) ?
C12 C11 C10 . . 121.2(2) ?
C12 C11 H11 . . 119.4 ?
C10 C11 H11 . . 119.4 ?
C13 C12 C11 . . 119.5(2) ?
C13 C12 H12 . . 120.3 ?
C11 C12 H12 . . 120.3 ?
C12 C13 C14 . . 121.2(2) ?
C12 C13 Cl1 . . 119.5(2) ?
C14 C13 Cl1 . . 119.4(2) ?
C13 C14 C15 . . 118.9(2) ?
C13 C14 H14 . . 120.5 ?
C15 C14 H14 . . 120.5 ?
C14 C15 C10 . . 121.6(2) ?
C14 C15 H15 . . 119.2 ?
C10 C15 H15 . . 119.2 ?
C17 C16 N2 . . 105.32(17) ?
C17 C16 C25 . . 131.50(18) ?
N2 C16 C25 . . 123.17(16) ?
C16 C17 C18 . . 106.85(17) ?
C16 C17 H17 . . 126.6 ?
C18 C17 H17 . . 126.6 ?
N3 C18 C17 . . 110.72(17) ?
N3 C18 C19 . . 120.53(18) ?
C17 C18 C19 . . 128.74(18) ?
C20 C19 C24 . . 117.39(19) ?
C20 C19 C18 . . 121.37(19) ?
C24 C19 C18 . . 121.24(19) ?
C21 C20 C19 . . 121.2(2) ?
C21 C20 H20 . . 119.4 ?
C19 C20 H20 . . 119.4 ?
C20 C21 C22 . . 120.5(2) ?
C20 C21 H21 . . 119.7 ?
C22 C21 H21 . . 119.7 ?
C23 C22 C21 . . 119.1(2) ?
C23 C22 H22 . . 120.5 ?
C21 C22 H22 . . 120.5 ?
C22 C23 C24 . . 120.5(2) ?
C22 C23 H23 . . 119.8 ?
C24 C23 H23 . . 119.8 ?
C23 C24 C19 . . 121.4(2) ?
C23 C24 H24 . . 119.3 ?
C19 C24 H24 . . 119.3 ?
C30 C25 C26 . . 117.9(2) ?
C30 C25 C16 . . 119.88(18) ?
C26 C25 C16 . . 122.21(18) ?
C27 C26 C25 . . 120.7(2) ?
C27 C26 H26 . . 119.6 ?
C25 C26 H26 . . 119.6 ?
C28 C27 C26 . . 120.6(2) ?
C28 C27 H27 . . 119.7 ?
C26 C27 H27 . . 119.7 ?
C29 C28 C27 . . 119.2(2) ?
C29 C28 H28 . . 120.4 ?
C27 C28 H28 . . 120.4 ?
C28 C29 C30 . . 120.6(2) ?
C28 C29 H29 . . 119.7 ?
C30 C29 H29 . . 119.7 ?
C29 C30 C25 . . 120.9(2) ?
C29 C30 H30 . . 119.6 ?
C25 C30 H30 . . 119.6 ?

loop_
_geom_bond_atom_site_label_1
_geom_bond_atom_site_label_2
_geom_bond_site_symmetry_2
_geom_bond_distance
_geom_bond_publ_flag
Cl1 C13 . 1.740(3) ?
N1 C1 . 1.304(2) ?
N1 C9 . 1.371(2) ?
N2 N3 . 1.362(2) ?
N2 C16 . 1.364(2) ?
N2 C1 . 1.431(2) ?
N3 C18 . 1.336(2) ?
C1 C2 . 1.416(3) ?
C2 C3 . 1.406(3) ?
C2 C7 . 1.416(3) ?
C3 C4 . 1.366(3) ?
C3 H3 . 0.9300 ?
C4 C5 . 1.400(3) ?
C4 H4 . 0.9300 ?
C5 C6 . 1.353(3) ?
C5 H5 . 0.9300 ?
C6 C7 . 1.417(3) ?
C6 H6 . 0.9300 ?
C7 C8 . 1.401(3) ?
C8 C9 . 1.373(3) ?
C8 H8 . 0.9300 ?
C9 C10 . 1.481(3) ?
C10 C15 . 1.382(3) ?
C10 C11 . 1.389(3) ?
C11 C12 . 1.378(3) ?
C11 H11 . 0.9300 ?
C12 C13 . 1.364(3) ?
C12 H12 . 0.9300 ?
C13 C14 . 1.372(3) ?
C14 C15 . 1.381(3) ?
C14 H14 . 0.9300 ?
C15 H15 . 0.9300 ?
C16 C17 . 1.364(2) ?
C16 C25 . 1.471(3) ?
C17 C18 . 1.401(3) ?
C17 H17 . 0.9300 ?
C18 C19 . 1.465(3) ?
C19 C20 . 1.380(3) ?
C19 C24 . 1.387(3) ?
C20 C21 . 1.375(3) ?
C20 H20 . 0.9300 ?
C21 C22 . 1.378(3) ?
C21 H21 . 0.9300 ?
C22 C23 . 1.364(3) ?
C22 H22 . 0.9300 ?
C23 C24 . 1.375(3) ?
C23 H23 . 0.9300 ?
C24 H24 . 0.9300 ?
C25 C30 . 1.376(3) ?
C25 C26 . 1.382(3) ?
C26 C27 . 1.377(3) ?
C26 H26 . 0.9300 ?
C27 C28 . 1.363(3) ?
C27 H27 . 0.9300 ?
C28 C29 . 1.363(3) ?
C28 H28 . 0.9300 ?
C29 C30 . 1.374(3) ?
C29 H29 . 0.9300 ?
C30 H30 . 0.9300 ?

loop_
_geom_torsion_atom_site_label_1
_geom_torsion_atom_site_label_2
_geom_torsion_atom_site_label_3
_geom_torsion_atom_site_label_4
_geom_torsion_site_symmetry_1
_geom_torsion_site_symmetry_2
_geom_torsion_site_symmetry_3
_geom_torsion_site_symmetry_4
_geom_torsion
_geom_torsion_publ_flag
C16 N2 N3 C18 . . . . -0.4(2) ?
C1 N2 N3 C18 . . . . -172.66(16) ?
C9 N1 C1 C2 . . . . -0.1(3) ?
C9 N1 C1 N2 . . . . 177.32(15) ?
N3 N2 C1 N1 . . . . 113.25(19) ?
C16 N2 C1 N1 . . . . -57.8(2) ?
N3 N2 C1 C2 . . . . -69.1(2) ?
C16 N2 C1 C2 . . . . 119.8(2) ?
N1 C1 C2 C3 . . . . 176.97(18) ?
N2 C1 C2 C3 . . . . -0.4(3) ?
N1 C1 C2 C7 . . . . -0.3(3) ?
N2 C1 C2 C7 . . . . -177.68(16) ?
C1 C2 C3 C4 . . . . -177.35(18) ?
C7 C2 C3 C4 . . . . -0.1(3) ?
C2 C3 C4 C5 . . . . -0.4(3) ?
C3 C4 C5 C6 . . . . 0.4(3) ?
C4 C5 C6 C7 . . . . 0.2(3) ?
C3 C2 C7 C8 . . . . -177.10(17) ?
C1 C2 C7 C8 . . . . 0.4(3) ?
C3 C2 C7 C6 . . . . 0.6(3) ?
C1 C2 C7 C6 . . . . 178.07(17) ?
C5 C6 C7 C8 . . . . 176.95(19) ?
C5 C6 C7 C2 . . . . -0.6(3) ?
C2 C7 C8 C9 . . . . 0.1(3) ?
C6 C7 C8 C9 . . . . -177.53(18) ?
C7 C8 C9 N1 . . . . -0.5(3) ?
C7 C8 C9 C10 . . . . 177.49(17) ?
C1 N1 C9 C8 . . . . 0.6(3) ?
C1 N1 C9 C10 . . . . -177.64(16) ?
C8 C9 C10 C15 . . . . -158.10(19) ?
N1 C9 C10 C15 . . . . 20.0(3) ?
C8 C9 C10 C11 . . . . 21.3(3) ?
N1 C9 C10 C11 . . . . -160.58(18) ?
C15 C10 C11 C12 . . . . 0.0(3) ?
C9 C10 C11 C12 . . . . -179.4(2) ?
C10 C11 C12 C13 . . . . -0.3(4) ?
C11 C12 C13 C14 . . . . 0.6(4) ?
C11 C12 C13 Cl1 . . . . -178.40(18) ?
C12 C13 C14 C15 . . . . -0.5(4) ?
Cl1 C13 C14 C15 . . . . 178.42(18) ?
C13 C14 C15 C10 . . . . 0.3(3) ?
C11 C10 C15 C14 . . . . 0.0(3) ?
C9 C10 C15 C14 . . . . 179.37(19) ?
N3 N2 C16 C17 . . . . 0.5(2) ?
C1 N2 C16 C17 . . . . 172.00(18) ?
N3 N2 C16 C25 . . . . 179.40(17) ?
C1 N2 C16 C25 . . . . -9.0(3) ?
N2 C16 C17 C18 . . . . -0.3(2) ?
C25 C16 C17 C18 . . . . -179.16(19) ?
N2 N3 C18 C17 . . . . 0.1(2) ?
N2 N3 C18 C19 . . . . 179.74(16) ?
C16 C17 C18 N3 . . . . 0.1(2) ?
C16 C17 C18 C19 . . . . -179.44(18) ?
N3 C18 C19 C20 . . . . -7.5(3) ?
C17 C18 C19 C20 . . . . 172.01(19) ?
N3 C18 C19 C24 . . . . 172.62(18) ?
C17 C18 C19 C24 . . . . -7.9(3) ?
C24 C19 C20 C21 . . . . 0.7(3) ?
C18 C19 C20 C21 . . . . -179.2(2) ?
C19 C20 C21 C22 . . . . -1.1(3) ?
C20 C21 C22 C23 . . . . 0.5(4) ?
C21 C22 C23 C24 . . . . 0.5(4) ?
C22 C23 C24 C19 . . . . -0.9(4) ?
C20 C19 C24 C23 . . . . 0.3(3) ?
C18 C19 C24 C23 . . . . -179.8(2) ?
C17 C16 C25 C30 . . . . -43.5(3) ?
N2 C16 C25 C30 . . . . 137.8(2) ?
C17 C16 C25 C26 . . . . 136.1(2) ?
N2 C16 C25 C26 . . . . -42.5(3) ?
C30 C25 C26 C27 . . . . -2.2(3) ?
C16 C25 C26 C27 . . . . 178.2(2) ?
C25 C26 C27 C28 . . . . 0.5(4) ?
C26 C27 C28 C29 . . . . 1.2(4) ?
C27 C28 C29 C30 . . . . -1.2(4) ?
C28 C29 C30 C25 . . . . -0.5(4) ?
C26 C25 C30 C29 . . . . 2.2(3) ?
C16 C25 C30 C29 . . . . -178.2(2) ?

loop_
_cod_related_entry_id
_cod_related_entry_database
_cod_related_entry_code
1 ChemSpider 24744221
